data_4503553
loop_
_publ_author_name
'Sun, Yan-Qiong'
'Tsang, Chun-Kwan'
'Xu, Zhengtao'
'Huang, Guo'
'He, Jun'
'Zhou, Xiao-Ping'
'Zeller, Matthias'
'Hunter, Allen D.'

_publ_section_title
;
 CuCN Pillars Induce Face-to-Face \p-Overlap of Anthracene-Based Thioether
 Molecules within a Hybrid Coordination Network
;
_journal_issue 5
_journal_name_full 'Crystal Growth &amp; Design'
_journal_page_first 1468
_journal_paper_doi 10.1021/cg800033v
_journal_volume 8
_journal_year 2008
_chemical_formula_sum 'C36 H26 Cu2 N2 S4'
_chemical_formula_weight 741.91
_chemical_name_systematic
; 
 ? 
;
_space_group_IT_number 14
_symmetry_cell_setting monoclinic
_symmetry_space_group_name_Hall '-P 2ybc'
_symmetry_space_group_name_H-M 'P 1 21/c 1'
_atom_sites_solution_hydrogens geom
_atom_sites_solution_primary direct
_atom_sites_solution_secondary difmap
_audit_creation_method SHELXL-97
_cell_angle_alpha 90.00
_cell_angle_beta 104.361(2)
_cell_angle_gamma 90.00
_cell_formula_units_Z 2
_cell_length_a 11.3812(16)
_cell_length_b 15.574(2)
_cell_length_c 9.3119(13)
_cell_measurement_reflns_used 7302
_cell_measurement_temperature 100(2)
_cell_measurement_theta_max 30.50
_cell_measurement_theta_min 2.26
_cell_volume 1599.0(4)
_computing_cell_refinement 'SAINT+ 6.45 (Bruker, 2003)'
_computing_data_collection 'SMART 5.630 (Bruker, 1997-2002)'
_computing_data_reduction 'SAINT+ 6.45'
_computing_molecular_graphics 'SHELXTL 6.14'
_computing_publication_material 'SHELXTL 6.14'
_computing_structure_refinement 'SHELXTL 6.14'
_computing_structure_solution 'SHELXTL 6.14 (Bruker, 2000-2003)'
_diffrn_ambient_temperature 100(2)
_diffrn_measured_fraction_theta_full 1.000
_diffrn_measured_fraction_theta_max 1.000
_diffrn_measurement_device_type 'Bruker AXS SMART APEX CCD diffractometer'
_diffrn_measurement_method '\w scans'
_diffrn_radiation_monochromator graphite
_diffrn_radiation_source 'fine-focus sealed tube'
_diffrn_radiation_type MoK\a
_diffrn_radiation_wavelength 0.71073
_diffrn_reflns_av_R_equivalents 0.0369
_diffrn_reflns_av_sigmaI/netI 0.0311
_diffrn_reflns_limit_h_max 15
_diffrn_reflns_limit_h_min -15
_diffrn_reflns_limit_k_max 20
_diffrn_reflns_limit_k_min -20
_diffrn_reflns_limit_l_max 12
_diffrn_reflns_limit_l_min -12
_diffrn_reflns_number 16394
_diffrn_reflns_theta_full 28.28
_diffrn_reflns_theta_max 28.28
_diffrn_reflns_theta_min 1.85
_diffrn_standards_number 0
_exptl_absorpt_coefficient_mu 1.621
_exptl_absorpt_correction_T_max 0.823
_exptl_absorpt_correction_T_min 0.648
_exptl_absorpt_correction_type multi-scan
_exptl_absorpt_process_details 'SADABS in SAINT+ (Bruker, 2003)'
_exptl_crystal_colour red
_exptl_crystal_density_diffrn 1.541
_exptl_crystal_density_method 'not measured'
_exptl_crystal_description block
_exptl_crystal_F_000 756
_exptl_crystal_size_max 0.47
_exptl_crystal_size_mid 0.24
_exptl_crystal_size_min 0.12
_refine_diff_density_max 0.973
_refine_diff_density_min -0.238
_refine_diff_density_rms 0.093
_refine_ls_extinction_method none
_refine_ls_goodness_of_fit_ref 1.058
_refine_ls_hydrogen_treatment constr
_refine_ls_matrix_type full
_refine_ls_number_parameters 202
_refine_ls_number_reflns 3960
_refine_ls_number_restraints 0
_refine_ls_restrained_S_all 1.058
_refine_ls_R_factor_all 0.0504
_refine_ls_R_factor_gt 0.0399
_refine_ls_shift/su_max 0.002
_refine_ls_shift/su_mean 0.000
_refine_ls_structure_factor_coef Fsqd
_refine_ls_weighting_details 'calc w=1/[\s^2^(Fo^2^)+(0.0524P)^2^+0.8005P] where P=(Fo^2^+2Fc^2^)/3'
_refine_ls_weighting_scheme calc
_refine_ls_wR_factor_gt 0.0954
_refine_ls_wR_factor_ref 0.1028
_reflns_number_gt 3299
_reflns_number_total 3960
_reflns_threshold_expression I>2\s(I)
_cod_data_source_file cg800033v-file003.cif
_cod_data_source_block 2
_cod_depositor_comments
;
The following automatic conversions were performed:

'_symmetry_cell_setting' value 'Monoclinic' changed to 'monoclinic'
according to /home/saulius/struct/CIF-dictionaries/cif_core.dic
dictionary named 'cif_core.dic' version 2.4.1 from 2010-06-29.

Automatic conversion script
Id: cif_fix_values 1715 2011-07-08 13:25:40Z adriana 
;
_cod_original_sg_symbol_H-M P2(1)/c
_cod_database_code 4503553

loop_
_symmetry_equiv_pos_as_xyz
'x, y, z'
'-x, y+1/2, -z+1/2'
'-x, -y, -z'
'x, -y-1/2, z-1/2'

loop_
_atom_site_label
_atom_site_type_symbol
_atom_site_fract_x
_atom_site_fract_y
_atom_site_fract_z
_atom_site_U_iso_or_equiv
_atom_site_adp_type
_atom_site_occupancy
_atom_site_symmetry_multiplicity
_atom_site_calc_flag
_atom_site_refinement_flags
_atom_site_disorder_group
C1 C 0.58858(19) 0.06049(14) -0.0194(2) 0.0232(4) Uani 1 1 d . .
C2 C 0.6776(2) 0.12173(15) -0.0344(3) 0.0285(5) Uani 1 1 d . .
H2 H 0.7119 0.1184 -0.1174 0.034 Uiso 1 1 calc R .
C3 C 0.7146(2) 0.18516(16) 0.0680(3) 0.0324(5) Uani 1 1 d . .
H3 H 0.7733 0.2259 0.0551 0.039 Uiso 1 1 calc R .
C4 C 0.6653(2) 0.19022(16) 0.1940(3) 0.0322(5) Uani 1 1 d . .
H4 H 0.6910 0.2345 0.2649 0.039 Uiso 1 1 calc R .
C5 C 0.5817(2) 0.13189(15) 0.2133(3) 0.0272(5) Uani 1 1 d . .
H5 H 0.5508 0.1354 0.2989 0.033 Uiso 1 1 calc R .
C6 C 0.5397(2) 0.06569(14) 0.1077(2) 0.0234(4) Uani 1 1 d . .
C7 C 0.4517(2) 0.00490(14) 0.1261(2) 0.0230(4) Uani 1 1 d . .
C8 C 0.4021(2) 0.00903(14) 0.2538(3) 0.0248(5) Uani 1 1 d . .
C9 C 0.3581(2) 0.01007(14) 0.3573(3) 0.0258(5) Uani 1 1 d . .
C10 C 0.2962(2) 0.01253(14) 0.4743(2) 0.0250(5) Uani 1 1 d . .
C11 C 0.3164(2) 0.07978(15) 0.5782(2) 0.0248(5) Uani 1 1 d . .
H11 H 0.3754 0.1224 0.5754 0.030 Uiso 1 1 calc R .
C12 C 0.2504(2) 0.08411(15) 0.6846(2) 0.0246(5) Uani 1 1 d . .
C13 C 0.1636(2) 0.02099(14) 0.6903(2) 0.0244(5) Uani 1 1 d . .
C14 C 0.1461(2) -0.04713(15) 0.5904(3) 0.0277(5) Uani 1 1 d . .
H14 H 0.0892 -0.0909 0.5958 0.033 Uiso 1 1 calc R .
C15 C 0.2112(2) -0.05136(14) 0.4831(3) 0.0273(5) Uani 1 1 d . .
H15 H 0.1983 -0.0979 0.4150 0.033 Uiso 1 1 calc R .
C16 C 0.3241(3) 0.25513(19) 0.7271(4) 0.0540(9) Uani 1 1 d . .
H16A H 0.4069 0.2430 0.7197 0.081 Uiso 1 1 calc R .
H16B H 0.3237 0.3080 0.7841 0.081 Uiso 1 1 calc R .
H16C H 0.2710 0.2622 0.6274 0.081 Uiso 1 1 calc R .
C17 C -0.0193(2) -0.05652(18) 0.7967(3) 0.0367(6) Uani 1 1 d . .
H17A H -0.0635 -0.0592 0.6921 0.055 Uiso 1 1 calc R .
H17B H -0.0772 -0.0509 0.8585 0.055 Uiso 1 1 calc R .
H17C H 0.0283 -0.1091 0.8237 0.055 Uiso 1 1 calc R .
Cu1 Cu 0.04415(3) 0.20241(2) 0.78555(3) 0.03194(11) Uani 1 1 d . .
C18 C 0.0175(2) 0.25410(14) 0.4638(2) 0.0257(5) Uani 0.81(2) 1 d P 1
N1 N 0.01256(19) 0.22735(13) 0.5780(2) 0.0260(5) Uani 0.81(2) 1 d P 1
N1B N 0.0175(2) 0.25410(14) 0.4638(2) 0.0257(5) Uani 0.19(2) 1 d P 2
C18B C 0.01256(19) 0.22735(13) 0.5780(2) 0.0260(5) Uani 0.19(2) 1 d P 2
S2 S 0.08071(6) 0.03480(4) 0.82586(6) 0.02906(15) Uani 1 1 d . .
S3 S 0.27030(6) 0.16722(4) 0.81910(7) 0.03174(15) Uani 1 1 d . .

loop_
_atom_site_aniso_label
_atom_site_aniso_U_11
_atom_site_aniso_U_22
_atom_site_aniso_U_33
_atom_site_aniso_U_23
_atom_site_aniso_U_13
_atom_site_aniso_U_12
C1 0.0248(11) 0.0241(10) 0.0230(10) 0.0032(8) 0.0100(8) 0.0046(9)
C2 0.0326(12) 0.0273(11) 0.0299(12) 0.0035(9) 0.0158(10) 0.0007(10)
C3 0.0337(13) 0.0299(12) 0.0359(13) 0.0012(10) 0.0126(11) -0.0040(10)
C4 0.0377(14) 0.0293(12) 0.0304(13) -0.0052(10) 0.0101(11) -0.0010(10)
C5 0.0319(12) 0.0274(11) 0.0241(11) -0.0002(9) 0.0106(9) 0.0047(9)
C6 0.0253(11) 0.0248(11) 0.0217(10) 0.0025(8) 0.0092(8) 0.0055(9)
C7 0.0262(11) 0.0245(11) 0.0211(10) 0.0030(8) 0.0114(9) 0.0065(9)
C8 0.0281(11) 0.0227(11) 0.0260(11) 0.0021(9) 0.0110(9) 0.0032(9)
C9 0.0296(11) 0.0239(11) 0.0263(11) 0.0012(9) 0.0114(9) 0.0031(9)
C10 0.0299(11) 0.0249(11) 0.0224(11) 0.0035(8) 0.0106(9) 0.0058(9)
C11 0.0240(11) 0.0283(11) 0.0240(11) 0.0020(9) 0.0098(9) 0.0011(9)
C12 0.0277(11) 0.0269(11) 0.0205(10) -0.0003(8) 0.0085(9) 0.0042(9)
C13 0.0281(11) 0.0260(11) 0.0221(11) 0.0041(9) 0.0119(9) 0.0044(9)
C14 0.0335(12) 0.0235(11) 0.0304(12) 0.0035(9) 0.0161(10) 0.0008(9)
C15 0.0345(12) 0.0230(11) 0.0278(11) -0.0019(9) 0.0141(10) 0.0015(9)
C16 0.062(2) 0.0419(16) 0.072(2) -0.0291(16) 0.0419(18) -0.0269(15)
C17 0.0351(13) 0.0435(15) 0.0369(14) 0.0083(11) 0.0188(11) -0.0012(11)
Cu1 0.0398(2) 0.0400(2) 0.01977(16) -0.00136(12) 0.01449(13) 0.00218(13)
C18 0.0301(11) 0.0256(11) 0.0228(11) -0.0048(8) 0.0092(9) -0.0015(9)
N1 0.0322(11) 0.0280(10) 0.0209(10) -0.0034(8) 0.0123(8) 0.0001(8)
N1B 0.0301(11) 0.0256(11) 0.0228(11) -0.0048(8) 0.0092(9) -0.0015(9)
C18B 0.0322(11) 0.0280(10) 0.0209(10) -0.0034(8) 0.0123(8) 0.0001(8)
S2 0.0371(3) 0.0298(3) 0.0262(3) 0.0045(2) 0.0190(2) 0.0047(2)
S3 0.0319(3) 0.0390(3) 0.0257(3) -0.0099(2) 0.0099(2) -0.0015(3)

loop_
_atom_type_symbol
_atom_type_description
_atom_type_scat_dispersion_real
_atom_type_scat_dispersion_imag
_atom_type_scat_source
C C 0.0033 0.0016 'International Tables Vol C Tables 4.2.6.8 and 6.1.1.4'
H H 0.0000 0.0000 'International Tables Vol C Tables 4.2.6.8 and 6.1.1.4'
N N 0.0061 0.0033 'International Tables Vol C Tables 4.2.6.8 and 6.1.1.4'
S S 0.1246 0.1234 'International Tables Vol C Tables 4.2.6.8 and 6.1.1.4'
Cu Cu 0.3201 1.2651 'International Tables Vol C Tables 4.2.6.8 and 6.1.1.4'

loop_
_geom_angle_atom_site_label_1
_geom_angle_atom_site_label_2
_geom_angle_atom_site_label_3
_geom_angle
_geom_angle_site_symmetry_1
_geom_angle_site_symmetry_3
C7 C1 C2 121.8(2) 3_655 .
C7 C1 C6 119.8(2) 3_655 .
C2 C1 C6 118.4(2) . .
C3 C2 C1 121.3(2) . .
C3 C2 H2 119.3 . .
C1 C2 H2 119.3 . .
C2 C3 C4 120.0(2) . .
C2 C3 H3 120.0 . .
C4 C3 H3 120.0 . .
C5 C4 C3 120.3(2) . .
C5 C4 H4 119.9 . .
C3 C4 H4 119.9 . .
C4 C5 C6 121.3(2) . .
C4 C5 H5 119.4 . .
C6 C5 H5 119.4 . .
C7 C6 C5 121.8(2) . .
C7 C6 C1 119.5(2) . .
C5 C6 C1 118.7(2) . .
C1 C7 C6 120.70(19) 3_655 .
C1 C7 C8 119.1(2) 3_655 .
C6 C7 C8 120.2(2) . .
C9 C8 C7 177.6(3) . .
C8 C9 C10 175.5(3) . .
C15 C10 C11 119.0(2) . .
C15 C10 C9 120.0(2) . .
C11 C10 C9 120.9(2) . .
C12 C11 C10 120.2(2) . .
C12 C11 H11 119.9 . .
C10 C11 H11 119.9 . .
C11 C12 C13 120.3(2) . .
C11 C12 S3 122.91(18) . .
C13 C12 S3 116.78(16) . .
C14 C13 C12 119.5(2) . .
C14 C13 S2 123.84(18) . .
C12 C13 S2 116.61(17) . .
C15 C14 C13 120.3(2) . .
C15 C14 H14 119.9 . .
C13 C14 H14 119.9 . .
C14 C15 C10 120.5(2) . .
C14 C15 H15 119.7 . .
C10 C15 H15 119.7 . .
S3 C16 H16A 109.5 . .
S3 C16 H16B 109.5 . .
H16A C16 H16B 109.5 . .
S3 C16 H16C 109.5 . .
H16A C16 H16C 109.5 . .
H16B C16 H16C 109.5 . .
S2 C17 H17A 109.5 . .
S2 C17 H17B 109.5 . .
H17A C17 H17B 109.5 . .
S2 C17 H17C 109.5 . .
H17A C17 H17C 109.5 . .
H17B C17 H17C 109.5 . .
N1B Cu1 C18 0.00(13) 4_566 4_566
N1B Cu1 N1 141.66(9) 4_566 .
C18 Cu1 N1 141.66(9) 4_566 .
N1B Cu1 S3 110.11(7) 4_566 .
C18 Cu1 S3 110.11(7) 4_566 .
N1 Cu1 S3 95.59(6) . .
N1B Cu1 S2 106.41(7) 4_566 .
C18 Cu1 S2 106.41(7) 4_566 .
N1 Cu1 S2 108.99(6) . .
S3 Cu1 S2 69.91(2) . .
N1 C18 Cu1 173.8(2) . 4_565
C18 N1 Cu1 163.91(19) . .
C13 S2 C17 103.07(12) . .
C13 S2 Cu1 96.40(8) . .
C17 S2 Cu1 133.19(9) . .
C12 S3 C16 102.54(12) . .
C12 S3 Cu1 96.96(8) . .
C16 S3 Cu1 103.20(12) . .

loop_
_geom_bond_atom_site_label_1
_geom_bond_atom_site_label_2
_geom_bond_distance
_geom_bond_site_symmetry_2
C1 C7 1.417(3) 3_655
C1 C2 1.423(3) .
C1 C6 1.429(3) .
C2 C3 1.365(3) .
C2 H2 0.9500 .
C3 C4 1.423(3) .
C3 H3 0.9500 .
C4 C5 1.359(3) .
C4 H4 0.9500 .
C5 C6 1.423(3) .
C5 H5 0.9500 .
C6 C7 1.419(3) .
C7 C1 1.417(3) 3_655
C7 C8 1.440(3) .
C8 C9 1.191(3) .
C9 C10 1.437(3) .
C10 C15 1.404(3) .
C10 C11 1.405(3) .
C11 C12 1.385(3) .
C11 H11 0.9500 .
C12 C13 1.405(3) .
C12 S3 1.776(2) .
C13 C14 1.393(3) .
C13 S2 1.766(2) .
C14 C15 1.385(3) .
C14 H14 0.9500 .
C15 H15 0.9500 .
C16 S3 1.801(3) .
C16 H16A 0.9800 .
C16 H16B 0.9800 .
C16 H16C 0.9800 .
C17 S2 1.800(3) .
C17 H17A 0.9800 .
C17 H17B 0.9800 .
C17 H17C 0.9800 .
Cu1 N1B 1.885(2) 4_566
Cu1 C18 1.885(2) 4_566
Cu1 N1 1.916(2) .
Cu1 S3 2.5737(8) .
Cu1 S2 2.6553(8) .
C18 N1 1.156(3) .
C18 Cu1 1.885(2) 4_565

loop_
_geom_torsion_atom_site_label_1
_geom_torsion_atom_site_label_2
_geom_torsion_atom_site_label_3
_geom_torsion_atom_site_label_4
_geom_torsion
_geom_torsion_site_symmetry_1
_geom_torsion_site_symmetry_4
C7 C1 C2 C3 179.1(2) 3_655 .
C6 C1 C2 C3 -1.1(3) . .
C1 C2 C3 C4 0.9(4) . .
C2 C3 C4 C5 0.3(4) . .
C3 C4 C5 C6 -1.2(4) . .
C4 C5 C6 C7 -179.4(2) . .
C4 C5 C6 C1 1.0(3) . .
C7 C1 C6 C7 0.3(3) 3_655 .
C2 C1 C6 C7 -179.4(2) . .
C7 C1 C6 C5 179.9(2) 3_655 .
C2 C1 C6 C5 0.2(3) . .
C5 C6 C7 C1 -179.9(2) . 3_655
C1 C6 C7 C1 -0.3(3) . 3_655
C5 C6 C7 C8 0.1(3) . .
C1 C6 C7 C8 179.70(19) . .
C15 C10 C11 C12 -2.0(3) . .
C9 C10 C11 C12 176.0(2) . .
C10 C11 C12 C13 0.5(3) . .
C10 C11 C12 S3 -179.78(17) . .
C11 C12 C13 C14 1.4(3) . .
S3 C12 C13 C14 -178.29(18) . .
C11 C12 C13 S2 -177.71(17) . .
S3 C12 C13 S2 2.6(2) . .
C12 C13 C14 C15 -1.9(3) . .
S2 C13 C14 C15 177.19(18) . .
C13 C14 C15 C10 0.4(4) . .
C11 C10 C15 C14 1.5(3) . .
C9 C10 C15 C14 -176.4(2) . .
N1B Cu1 N1 C18 83.9(7) 4_566 .
C18 Cu1 N1 C18 83.9(7) 4_566 .
S3 Cu1 N1 C18 -49.0(7) . .
S2 Cu1 N1 C18 -119.7(7) . .
C14 C13 S2 C17 0.4(2) . .
C12 C13 S2 C17 179.53(18) . .
C14 C13 S2 Cu1 -136.72(19) . .
C12 C13 S2 Cu1 42.38(18) . .
N1B Cu1 S2 C13 -156.19(11) 4_566 .
C18 Cu1 S2 C13 -156.19(11) 4_566 .
N1 Cu1 S2 C13 38.78(10) . .
S3 Cu1 S2 C13 -50.29(8) . .
N1B Cu1 S2 C17 89.13(14) 4_566 .
C18 Cu1 S2 C17 89.13(14) 4_566 .
N1 Cu1 S2 C17 -75.90(14) . .
S3 Cu1 S2 C17 -164.97(12) . .
C11 C12 S3 C16 27.1(2) . .
C13 C12 S3 C16 -153.2(2) . .
C11 C12 S3 Cu1 132.29(19) . .
C13 C12 S3 Cu1 -48.00(18) . .
N1B Cu1 S3 C12 151.73(10) 4_566 .
C18 Cu1 S3 C12 151.73(10) 4_566 .
N1 Cu1 S3 C12 -57.22(10) . .
S2 Cu1 S3 C12 50.98(8) . .
N1B Cu1 S3 C16 -103.60(12) 4_566 .
C18 Cu1 S3 C16 -103.60(12) 4_566 .
N1 Cu1 S3 C16 47.45(12) . .
S2 Cu1 S3 C16 155.65(10) . .
